data_2201612
loop_
_publ_author_name
'Yokochi, Alex F. T.'
'Winter, Richard'
'Gard, Gary'

_publ_section_title
;
 3-Pentafluorothiopropionic acid
;
_journal_issue 10
_journal_name_full 'Acta Crystallographica Section E'
_journal_page_first o1133
_journal_page_last o1135
_journal_paper_doi 10.1107/S1600536802016793
_journal_volume 58
_journal_year 2002
_chemical_formula_moiety 'C3 H5 F5 O2 S'
_chemical_formula_sum 'C3 H5 F5 O2 S'
_chemical_formula_weight 200.13
_chemical_name_common '3-pentafluorothiopropionic acid'
_chemical_name_systematic
;
 ?
;
_space_group_IT_number 14
_symmetry_cell_setting monoclinic
_symmetry_space_group_name_Hall '-P 2yn'
_symmetry_space_group_name_H-M 'P 1 21/n 1'
_atom_sites_solution_hydrogens geom
_atom_sites_solution_primary direct
_atom_sites_solution_secondary difmap
_audit_creation_method SHELXL-97
_cell_angle_alpha 90.00
_cell_angle_beta 102.59(2)
_cell_angle_gamma 90.00
_cell_formula_units_Z 4
_cell_length_a 5.737(2)
_cell_length_b 12.438(2)
_cell_length_c 9.777(2)
_cell_measurement_reflns_used 56
_cell_measurement_temperature 290(2)
_cell_measurement_theta_max 23.41
_cell_measurement_theta_min 7.91
_cell_volume 680.9(3)
_computing_cell_refinement XSCANS
_computing_data_collection 'XSCANS (Siemens, 1996)'
_computing_data_reduction XSCANS
_computing_molecular_graphics 'ORTEP-3 (Farrugia, 1999)'
_computing_publication_material 'PLEASE PROVIDE'
_computing_structure_refinement 'SHELXL97 (Sheldrick, 1997)'
_computing_structure_solution 'SHELXS97 (Sheldrick, 1997)'
_diffrn_ambient_temperature 290(2)
_diffrn_measured_fraction_theta_full 0.945
_diffrn_measured_fraction_theta_max 0.945
_diffrn_measurement_device_type 'Siemens P4'
_diffrn_measurement_method '\w/2\q scans'
_diffrn_radiation_monochromator graphite
_diffrn_radiation_source 'fine-focus sealed tube'
_diffrn_radiation_type CuK\a
_diffrn_radiation_wavelength 1.54178
_diffrn_reflns_av_R_equivalents 0.0664
_diffrn_reflns_av_sigmaI/netI 0.0777
_diffrn_reflns_limit_h_max 1
_diffrn_reflns_limit_h_min -6
_diffrn_reflns_limit_k_max 14
_diffrn_reflns_limit_k_min -3
_diffrn_reflns_limit_l_max 11
_diffrn_reflns_limit_l_min -11
_diffrn_reflns_number 1737
_diffrn_reflns_theta_full 67.33
_diffrn_reflns_theta_max 67.33
_diffrn_reflns_theta_min 5.84
_diffrn_standards_decay_% 0
_diffrn_standards_interval_count 97
_diffrn_standards_number 3
_exptl_absorpt_coefficient_mu 4.900
_exptl_absorpt_correction_T_max 0.6400
_exptl_absorpt_correction_T_min 0.2446
_exptl_absorpt_correction_type multi-scan
_exptl_absorpt_process_details
;
[SORTAV (Blessing, 1995) in WinGX (Farrugia, 1997)]
;
_exptl_crystal_colour Colorless
_exptl_crystal_density_diffrn 1.952
_exptl_crystal_density_method 'not measured'
_exptl_crystal_description Block
_exptl_crystal_F_000 400
_exptl_crystal_size_max 0.40
_exptl_crystal_size_mid 0.20
_exptl_crystal_size_min 0.10
_refine_diff_density_max 0.229
_refine_diff_density_min -0.167
_refine_ls_extinction_coef 0.0003(9)
_refine_ls_extinction_expression Fc^*^=kFc[1+0.001xFc^2^\l^3^/sin(2\q)]^-1/4^
_refine_ls_extinction_method SHELXL
_refine_ls_goodness_of_fit_ref 1.038
_refine_ls_hydrogen_treatment mixed
_refine_ls_matrix_type full
_refine_ls_number_parameters 106
_refine_ls_number_reflns 1151
_refine_ls_number_restraints 1
_refine_ls_restrained_S_all 1.038
_refine_ls_R_factor_all 0.1133
_refine_ls_R_factor_gt 0.0558
_refine_ls_shift/su_max 0.047
_refine_ls_shift/su_mean 0.005
_refine_ls_structure_factor_coef Fsqd
_refine_ls_weighting_details 'calc w = 1/[\s^2^(Fo^2^)+(0.0421P)^2^+0.3770P] where P = (Fo^2^+2Fc^2^)/3'
_refine_ls_weighting_scheme calc
_refine_ls_wR_factor_gt 0.1138
_refine_ls_wR_factor_ref 0.1376
_reflns_number_gt 615
_reflns_number_total 1151
_reflns_threshold_expression I>2\s(I)
_cod_data_source_file om6104.cif
_cod_data_source_block I
_cod_depositor_comments
;
The following automatic conversions were performed:
'_symmetry_cell_setting' value 'Monoclinic' changed to 'monoclinic'
according to '/home/saulius/struct/CIF-dictionaries/cif_core.dic'
dictionary named 'cif_core.dic' version 2.4.1 from 2010-06-29.

Automatic conversion script
Id: cif_fix_enum 1527 2010-12-29 10:47:43Z saulius 

The following automatic conversions were performed:

'_symmetry_cell_setting' value 'Monoclinic' changed to 'monoclinic'
according to /home/saulius/struct/CIF-dictionaries/cif_core.dic
dictionary named 'cif_core.dic' version 2.4.1 from 2010-06-29.

Automatic conversion script
Id: cif_fix_values 1715 2011-07-08 13:25:40Z adriana 
;
_cod_original_sg_symbol_H-M 'P 21/n'
_cod_database_code 2201612
_cod_database_fobs_code 2201612

loop_
_symmetry_equiv_pos_as_xyz
'x, y, z'
'-x+1/2, y+1/2, -z+1/2'
'-x, -y, -z'
'x-1/2, -y-1/2, z-1/2'

loop_
_atom_site_label
_atom_site_fract_x
_atom_site_fract_y
_atom_site_fract_z
_atom_site_U_iso_or_equiv
_atom_site_adp_type
_atom_site_calc_flag
_atom_site_refinement_flags
_atom_site_occupancy
_atom_site_disorder_assembly
_atom_site_disorder_group
_atom_site_type_symbol
S1 0.0495(3) 0.82135(11) 0.13457(14) 0.0835(6) Uani d . 1 . . S
F1 0.0264(7) 0.7296(3) 0.0204(3) 0.1089(13) Uani d . 1 . . F
F2 0.3122(6) 0.7855(3) 0.2001(4) 0.1178(13) Uani d . 1 . . F
F3 0.0820(7) 0.9204(2) 0.2374(4) 0.1097(13) Uani d . 1 . . F
F4 -0.2066(7) 0.8639(3) 0.0594(3) 0.1163(14) Uani d . 1 . . F
F5 0.1564(9) 0.8954(3) 0.0319(4) 0.1310(15) Uani d . 1 . . F
O1 -0.4262(7) 0.6156(3) 0.0770(4) 0.0828(12) Uani d . 1 . . O
O2 -0.1921(7) 0.4708(3) 0.1012(4) 0.0831(12) Uani d D 1 . . O
H -0.294(4) 0.451(2) 0.035(2) 0.013(8) Uiso d D 1 . . H
C1 -0.2393(11) 0.5697(4) 0.1294(5) 0.0711(15) Uani d . 1 . . C
C2 -0.0486(11) 0.6180(4) 0.2399(5) 0.0780(16) Uani d . 1 . . C
H2A 0.1050 0.6011 0.2190 0.091(9) Uiso calc R 1 . . H
H2B -0.0535 0.5845 0.3289 0.091(9) Uiso calc R 1 . . H
C3 -0.0654(11) 0.7404(4) 0.2563(5) 0.0753(16) Uani d . 1 . . C
H3A 0.0190 0.7595 0.3502 0.091(9) Uiso calc R 1 . . H
H3B -0.2320 0.7591 0.2483 0.091(9) Uiso calc R 1 . . H

loop_
_atom_site_aniso_label
_atom_site_aniso_U_11
_atom_site_aniso_U_22
_atom_site_aniso_U_33
_atom_site_aniso_U_12
_atom_site_aniso_U_13
_atom_site_aniso_U_23
S1 0.0982(12) 0.0654(8) 0.0808(9) -0.0030(9) 0.0066(8) -0.0116(7)
F1 0.160(3) 0.087(2) 0.0794(19) -0.007(2) 0.026(2) -0.0228(16)
F2 0.083(3) 0.123(3) 0.140(3) 0.004(2) 0.007(2) -0.021(2)
F3 0.131(3) 0.0691(19) 0.131(3) -0.022(2) 0.033(2) -0.0354(19)
F4 0.117(3) 0.104(3) 0.111(3) 0.007(2) -0.014(2) 0.028(2)
F5 0.181(4) 0.094(2) 0.129(3) -0.033(3) 0.058(3) -0.001(2)
O1 0.085(3) 0.060(2) 0.092(2) 0.004(2) -0.006(2) -0.0111(19)
O2 0.093(3) 0.060(2) 0.085(3) 0.004(2) -0.007(2) -0.0128(19)
C1 0.091(4) 0.056(3) 0.065(3) 0.003(3) 0.014(3) 0.000(2)
C2 0.087(4) 0.069(3) 0.068(3) 0.000(3) -0.005(3) -0.006(3)
C3 0.088(4) 0.065(3) 0.067(3) -0.002(3) 0.002(3) -0.010(2)

loop_
_atom_type_symbol
_atom_type_description
_atom_type_scat_dispersion_real
_atom_type_scat_dispersion_imag
_atom_type_scat_source
C C 0.0181 0.0091 'International Tables Vol C Tables 4.2.6.8 and 6.1.1.4'
H H 0.0000 0.0000 'International Tables Vol C Tables 4.2.6.8 and 6.1.1.4'
O O 0.0492 0.0322 'International Tables Vol C Tables 4.2.6.8 and 6.1.1.4'
F F 0.0727 0.0534 'International Tables Vol C Tables 4.2.6.8 and 6.1.1.4'
S S 0.3331 0.5567 'International Tables Vol C Tables 4.2.6.8 and 6.1.1.4'

loop_
_geom_angle_atom_site_label_1
_geom_angle_atom_site_label_2
_geom_angle_atom_site_label_3
_geom_angle
_geom_angle_publ_flag
F2 S1 F3 89.6(2) y
F2 S1 F5 87.4(3) y
F3 S1 F5 86.7(2) y
F2 S1 F4 175.1(2) y
F3 S1 F4 90.2(2) y
F5 S1 F4 87.7(2) y
F2 S1 F1 90.5(2) y
F3 S1 F1 174.2(2) y
F5 S1 F1 87.51(19) y
F4 S1 F1 89.3(2) y
F2 S1 C3 91.6(2) y
F3 S1 C3 91.4(2) y
F5 S1 C3 177.8(2) y
F4 S1 C3 93.3(2) y
F1 S1 C3 94.4(2) y
C1 O2 H 108(2) ?
O1 C1 O2 123.8(5) ?
O1 C1 C2 123.7(5) ?
O2 C1 C2 112.4(5) ?
C1 C2 C3 115.0(5) ?
C1 C2 H2A 108.5 ?
C3 C2 H2A 108.5 ?
C1 C2 H2B 108.5 ?
C3 C2 H2B 108.5 ?
H2A C2 H2B 107.5 ?
C2 C3 S1 116.6(4) ?
C2 C3 H3A 108.1 ?
S1 C3 H3A 108.1 ?
C2 C3 H3B 108.2 ?
S1 C3 H3B 108.2 ?
H3A C3 H3B 107.3 ?

loop_
_geom_bond_atom_site_label_1
_geom_bond_atom_site_label_2
_geom_bond_site_symmetry_2
_geom_bond_distance
_geom_bond_publ_flag
S1 F2 . 1.569(4) y
S1 F3 . 1.575(3) y
S1 F5 . 1.581(4) y
S1 F4 . 1.584(4) y
S1 F1 . 1.582(3) y
S1 C3 . 1.791(6) y
O1 C1 . 1.224(6) ?
O2 C1 . 1.302(6) ?
O2 H . 0.810(10) ?
C1 C2 . 1.487(7) ?
C2 C3 . 1.537(7) ?
C2 H2A . 0.9700 ?
C2 H2B . 0.9700 ?
C3 H3A . 0.9700 ?
C3 H3B . 0.9700 ?

loop_
_geom_hbond_atom_site_label_D
_geom_hbond_atom_site_label_H
_geom_hbond_atom_site_label_A
_geom_hbond_site_symmetry_A
_geom_hbond_distance_DH
_geom_hbond_distance_HA
_geom_hbond_distance_DA
_geom_hbond_angle_DHA
O2 H O1 3_465 0.810(10) 1.921(14) 2.706(5) 163(3)

loop_
_cod_related_entry_id
_cod_related_entry_database
_cod_related_entry_code
1 ChemSpider 21132139
